data_1528294
loop_
_publ_author_name
'Akitsu, T.'
'Einaga, Y.'

_publ_section_title
;
 Structures, magnetic properties, and XPS of cyanide-bridged
 Nd(III)/Sm(III)/Gd(III)-Cr(III) complexes
;
_journal_name_full 'Inorganica Chimica Acta'
_journal_page_first 1421
_journal_page_last 1426
_journal_volume 359
_journal_year 2006
_chemical_formula_sum 'C18 H28 Cr N10 Nd O9'
_chemical_name_systematic 'Nd ((C H3)2 N C H O)4 (H2 O)3 Cr (C N)6 (H2 O)2'
_space_group_IT_number 14
_symmetry_space_group_name_Hall '-P 2yn'
_symmetry_space_group_name_H-M 'P 1 21/n 1'
_cell_angle_alpha 90
_cell_angle_beta 96.12
_cell_angle_gamma 90
_cell_formula_units_Z 4
_cell_length_a 20.063
_cell_length_b 8.967
_cell_length_c 18.023
_cell_volume 3223.947
_citation_journal_id_ASTM ICHAA3
_cod_data_source_file Akitsu_ICHAA3_2006_765.cif
_cod_data_source_block C18Cr1H28N10Nd1O9
_cod_original_sg_symbol_Hall '-P 2ybc (x-z,y,z)'
_cod_original_formula_sum 'C18 Cr1 H28 N10 Nd1 O9'
_cod_database_code 1528294

loop_
_symmetry_equiv_pos_as_xyz
x,y,z
-x+1/2,y+1/2,-z+1/2
-x,-y,-z
x-1/2,-y-1/2,z-1/2

loop_
_atom_site_label
_atom_site_type_symbol
_atom_site_fract_x
_atom_site_fract_y
_atom_site_fract_z
_atom_site_occupancy
_atom_site_U_iso_or_equiv
_atom_site_attached_hydrogens
H18 H-1 0.9716 0.2155 1.0803 1 0.0 0
N4 N-3 0.6278 0.2979 0.6498 1 0.0 0
C18 C+4 0.7761 0.1849 0.8163 1 0.0 0
N5 N-3 0.6366 -0.0094 0.8589 1 0.0 0
H25 H-1 0.9311 0.219 0.8263 1 0.0 0
C13 C+4 0.8536 0.3404 1.0371 1 0.0 0
H28 H-1 0.7644 0.1603 0.8622 1 0.0 0
H8 H-1 0.6728 0.7072 1.1443 1 0.0 0
N10 N-3 0.8344 0.2798 0.8204 1 0.0 0
H7 H-1 0.5168 0.1284 1.1091 1 0.0 0
O2 O-2 0.75382 0.6795 1.10496 1 0.0 0
H3 H-1 0.6185 0.1832 0.9927 1 0.0 0
C15 C+4 0.8326 0.0797 1.0237 1 0.0 0
N1 N-3 0.4555 0.0065 0.6878 1 0.0 0
O1 O-2 0.6513 0.4615 1.0494 1 0.0 0
H14 H-1 0.8197 0.8162 1.285 1 0.0 0
H4 H-1 0.6643 0.1622 1.0669 1 0.0 0
O5 O-2 0.73622 0.7709 0.8793 1 0.0 2
C14 C+4 0.9492 0.1818 1.0352 1 0.0 0
C10 C+4 0.7198 0.7107 1.1548 1 0.0 0
N9 N-3 0.8778 0.2078 1.0321 1 0.0 0
H21 H-1 0.8513 -0.0127 1.0198 1 0.0 0
H19 H-1 0.8035 0.0755 1.066 1 0.0 0
H26 H-1 0.7399 0.2307 0.7855 1 0.0 0
H17 H-1 0.9672 0.2354 0.9944 1 0.0 0
H5 H-1 0.5268 0.2621 1.1637 1 0.0 0
H6 H-1 0.4843 0.2813 1.0872 1 0.0 0
H11 H-1 0.6675 0.7041 1.2868 1 0.0 0
C11 C+4 0.6952 0.7785 1.2793 1 0.0 0
O9 O-2 0.769 0.4137 0.523 1 0.0 2
H24 H-1 0.9058 0.2909 0.7502 1 0.0 0
H15 H-1 0.8847 0.4212 1.0433 1 0.0 0
N7 N-3 0.5824 0.2768 1.0786 1 0.0 0
H12 H-1 0.8351 0.7006 1.2251 1 0.0 0
C9 C+4 0.5233 0.2308 1.1124 1 0.0 0
C12 C+4 0.8132 0.762 1.2419 1 0.0 0
H22 H-1 0.8749 0.4726 0.8511 1 0.0 0
C16 C+4 0.8352 0.4126 0.8511 1 0.0 0
C3 C+2 0.4812 0.2234 0.8732 1 0.0 0
N8 N-3 0.7413 0.7542 1.221 1 0.0 0
H2 H-1 0.5993 0.0686 1.0513 1 0.0 0
O3 O-2 0.793 0.3723 1.0352 1 0.0 0
C17 C+4 0.8946 0.2254 0.7902 1 0.0 0
C6 C+2 0.60093 0.4013 0.8503 1 0.0 0
O8 O-2 0.56668 0.2578 0.3929 1 0.0 2
Cr1 Cr+3 0.54043 0.25052 0.78696 1 0.0 0
H27 H-1 0.7868 0.0927 0.7896 1 0.0 0
H13 H-1 0.8209 0.8655 1.2026 1 0.0 0
N2 N-3 0.4438 0.5109 0.7163 1 0.0 0
C7 C+4 0.5999 0.4165 1.0771 1 0.0 0
C2 C+2 0.4779 0.4194 0.7426 1 0.0 0
O4 O-2 0.78584 0.4632 0.8821 1 0.0 0
H10 H-1 0.6642 0.869 1.2605 1 0.0 0
Nd1 Nd+3 0.730062 0.58235 0.9785 1 0.0 0
C5 C+2 0.603 0.0809 0.8323 1 0.0 0
H9 H-1 0.7182 0.8196 1.3238 1 0.0 0
N6 N-3 0.63667 0.4781 0.8859 1 0.0 0
C1 C+2 0.4844 0.0946 0.7235 1 0.0 0
C4 C+2 0.5981 0.2806 0.6993 1 0.0 0
C8 C+4 0.6208 0.1643 1.0462 1 0.0 0
H23 H-1 0.8858 0.1284 0.7674 1 0.0 0
O6 O-2 0.64792 0.7828 0.98496 1 0.0 2
N3 N-3 0.4479 0.2098 0.9195 1 0.0 0
O7 O-2 0.84385 0.6892 0.99307 1 0.0 2
H20 H-1 0.7974 0.092 0.9798 1 0.0 0
H16 H-1 0.9584 0.0785 1.0282 1 0.0 0
H1 H-1 0.5719 0.4879 1.0982 1 0.0 0
